data_1521232
loop_
_publ_author_name
'Jang, S.B.'
'Jeong, M.S.'
'Kim, Y.'
'Song, S.H.'
'Seff, K.'

_publ_section_title
;
 Crystal structure of an ammonia sorption complex of dehydrated fully
 Ca(2+)-exchanged zeolite X
;
_journal_name_full 'Microporous and Mesoporous Materials'
_journal_page_first 173
_journal_page_last 183
_journal_volume 28
_journal_year 1999
_chemical_formula_sum 'Al92 Ca46 H403.8 N134.6 O384 Si100'
_chemical_name_systematic '(N H3)134.6 (Ca46 (Si100 Al92 O384))'
_space_group_IT_number 203
_symmetry_space_group_name_Hall '-F 2uv 2vw 3'
_symmetry_space_group_name_H-M 'F d -3 :2'
_cell_angle_alpha 90
_cell_angle_beta 90
_cell_angle_gamma 90
_cell_formula_units_Z 1
_cell_length_a 24.904
_cell_length_b 24.904
_cell_length_c 24.904
_cell_volume 15445.690
_citation_journal_id_ASTM MIMMFJ
_cod_data_source_file Jang_MIMMFJ_1999_465.cif
_cod_data_source_block H403.8Al92Ca46N134.6O384Si100
_cod_original_cell_volume 15445.69
_cod_original_formula_sum 'H403.8 Al92 Ca46 N134.6 O384 Si100'
_cod_database_code 1521232

loop_
_symmetry_equiv_pos_as_xyz
x,y,z
-x+1/4,-y+1/4,z
x,-y+1/4,-z+1/4
-x+1/4,y,-z+1/4
z,x,y
-z+1/4,-x+1/4,y
z,-x+1/4,-y+1/4
-z+1/4,x,-y+1/4
y,z,x
y,-z+1/4,-x+1/4
-y+1/4,z,-x+1/4
-y+1/4,-z+1/4,x
-x,-y,-z
x-1/4,y-1/4,-z
-x,y-1/4,z-1/4
x-1/4,-y,z-1/4
-z,-x,-y
z-1/4,x-1/4,-y
-z,x-1/4,y-1/4
z-1/4,-x,y-1/4
-y,-z,-x
-y,z-1/4,x-1/4
y-1/4,-z,x-1/4
y-1/4,z-1/4,-x
x,y+1/2,z+1/2
-x+1/4,-y+3/4,z+1/2
x,-y+3/4,-z+3/4
-x+1/4,y+1/2,-z+3/4
z,x+1/2,y+1/2
-z+1/4,-x+3/4,y+1/2
z,-x+3/4,-y+3/4
-z+1/4,x+1/2,-y+3/4
y,z+1/2,x+1/2
y,-z+3/4,-x+3/4
-y+1/4,z+1/2,-x+3/4
-y+1/4,-z+3/4,x+1/2
-x,-y+1/2,-z+1/2
x-1/4,y+1/4,-z+1/2
-x,y+1/4,z+1/4
x-1/4,-y+1/2,z+1/4
-z,-x+1/2,-y+1/2
z-1/4,x+1/4,-y+1/2
-z,x+1/4,y+1/4
z-1/4,-x+1/2,y+1/4
-y,-z+1/2,-x+1/2
-y,z+1/4,x+1/4
y-1/4,-z+1/2,x+1/4
y-1/4,z+1/4,-x+1/2
x+1/2,y,z+1/2
-x+3/4,-y+1/4,z+1/2
x+1/2,-y+1/4,-z+3/4
-x+3/4,y,-z+3/4
z+1/2,x,y+1/2
-z+3/4,-x+1/4,y+1/2
z+1/2,-x+1/4,-y+3/4
-z+3/4,x,-y+3/4
y+1/2,z,x+1/2
y+1/2,-z+1/4,-x+3/4
-y+3/4,z,-x+3/4
-y+3/4,-z+1/4,x+1/2
-x+1/2,-y,-z+1/2
x+1/4,y-1/4,-z+1/2
-x+1/2,y-1/4,z+1/4
x+1/4,-y,z+1/4
-z+1/2,-x,-y+1/2
z+1/4,x-1/4,-y+1/2
-z+1/2,x-1/4,y+1/4
z+1/4,-x,y+1/4
-y+1/2,-z,-x+1/2
-y+1/2,z-1/4,x+1/4
y+1/4,-z,x+1/4
y+1/4,z-1/4,-x+1/2
x+1/2,y+1/2,z
-x+3/4,-y+3/4,z
x+1/2,-y+3/4,-z+1/4
-x+3/4,y+1/2,-z+1/4
z+1/2,x+1/2,y
-z+3/4,-x+3/4,y
z+1/2,-x+3/4,-y+1/4
-z+3/4,x+1/2,-y+1/4
y+1/2,z+1/2,x
y+1/2,-z+3/4,-x+1/4
-y+3/4,z+1/2,-x+1/4
-y+3/4,-z+3/4,x
-x+1/2,-y+1/2,-z
x+1/4,y+1/4,-z
-x+1/2,y+1/4,z-1/4
x+1/4,-y+1/2,z-1/4
-z+1/2,-x+1/2,-y
z+1/4,x+1/4,-y
-z+1/2,x+1/4,y-1/4
z+1/4,-x+1/2,y-1/4
-y+1/2,-z+1/2,-x
-y+1/2,z+1/4,x-1/4
y+1/4,-z+1/2,x-1/4
y+1/4,z+1/4,-x

loop_
_atom_site_label
_atom_site_type_symbol
_atom_site_fract_x
_atom_site_fract_y
_atom_site_fract_z
_atom_site_occupancy
_atom_site_U_iso_or_equiv
Si1 Si+4 -0.0538 0.1233 0.0339 1 0.0
O1 O-2 0.8874 0.001 0.1076 1 0.0
Si2 Si+4 -0.0605 0.0367 0.1219 0.0417 0.0
O2 O-2 -0.0037 0.0042 0.1449 1 0.0
N2 N-3 0.443 0.115 0.1387 0.4646 0.0
O4 O-2 -0.0638 0.0806 0.1721 1 0.0
Ca2 Ca+2 0.2378 0.2378 0.2378 0.9375 0.0
N1 N-3 0.3452 0.2565 0.2555 0.9375 0.0
O3 O-2 -0.0349 0.0666 0.0608 1 0.0
Al1 Al+3 -0.0605 0.0367 0.1219 0.9583 0.0
Ca1 Ca+2 0 0 0 1 0.0
